data_2019241
loop_
_publ_author_name
'Oszajca, Marcin'
'Smr\<cok, \<Lubom\'ir'
'\/Lasocha, Wies\/law'

_publ_section_title
;
 Bis(4-methylanilinium) and bis(4-iodoanilinium) pentamolybdates from
 laboratory X-ray powder data and total energy minimization
;
_journal_issue 11
_journal_name_full 'Acta Crystallographica Section C'
_journal_page_first 1367
_journal_page_last 1372
_journal_paper_doi 10.1107/S010827011302845X
_journal_volume 69
_journal_year 2013
_chemical_formula_iupac '(C7 H10 N)2 [Mo5 O16]'
_chemical_formula_moiety '2(C7 H10 N +), Mo5 O16 2-'
_chemical_formula_sum 'C14 H20 Mo5 N2 O16'
_chemical_formula_weight 952
_chemical_name_common 'Bis(4-methylanilinium) pentamolybdate'
_chemical_name_systematic
;
Poly[bis(4-methylanilinium)
[tetra-\m~3~-oxido-hexa-\m~2~-oxido-hexaoxidopentamolybdenum(VI)]]
;
_space_group_IT_number 15
_symmetry_cell_setting monoclinic
_symmetry_space_group_name_Hall '-C 2yc'
_symmetry_space_group_name_H-M 'C 1 2/c 1'
_cell_angle_alpha 90
_cell_angle_beta 108.167(2)
_cell_angle_gamma 90
_cell_formula_units_Z 4
_cell_length_a 30.2701(8)
_cell_length_b 5.6712(2)
_cell_length_c 14.2997(3)
_cell_measurement_temperature 293
_cell_volume 2332.43(12)
_computing_data_collection 'X'Pert Data Collector (PANalytical, 2009)'
_computing_molecular_graphics 'DIAMOND (Brandenburg & Putz, 2005)'
_computing_publication_material 'PLATON (Spek, 2009)'
_computing_structure_refinement
;
VASP (Kresse & Hafner, 1993; Kresse & Furthm\"uller,
1996<i>a</i>,<i>b</i>) and
JANA2006 (Pet\<r\'i\<cek <i>et al.</i>, 2006)
;
_computing_structure_solution 'FOX (Favre-Nicolin & \<Cern\'y, 2002)'
_diffrn_ambient_temperature 293
_diffrn_measurement_device_type 'PANalytical X'Pert Pro MPD'
_diffrn_radiation_type 'Cu K\a'
_diffrn_radiation_wavelength 1.5418
_exptl_absorpt_coefficient_mu 22.205
_exptl_crystal_density_diffrn 2.7102
_exptl_crystal_F_000 1824
_pd_char_colour white
_pd_meas_2theta_range_inc 0.02
_pd_meas_2theta_range_max 80.000
_pd_meas_2theta_range_min 4.000
_pd_meas_number_of_points 3801
_pd_meas_scan_method cont
_pd_proc_2theta_range_inc 0.02
_pd_proc_2theta_range_max 80
_pd_proc_2theta_range_min 10.02
_pd_proc_info_excluded_regions 'from 4 to 10.000'
_pd_proc_ls_background_function '15 Legendre polynomials'
_pd_proc_ls_pref_orient_corr 'March & Dollase (Dollase, 1986)'
_pd_proc_ls_profile_function pseudo-Voigt
_pd_proc_ls_prof_R_factor 0.0805
_pd_proc_ls_prof_wR_expected 0.0307
_pd_proc_ls_prof_wR_factor 0.1016
_pd_spec_mount_mode reflection
_refine_ls_goodness_of_fit_all 3.31
_refine_ls_hydrogen_treatment constr
_refine_ls_number_constraints 109
_refine_ls_number_parameters 22
_refine_ls_number_restraints 0
_refine_ls_R_factor_all 0.0359
_refine_ls_R_factor_gt 0.0358
_refine_ls_shift/su_max 0.0133
_refine_ls_shift/su_mean 0.0020
_refine_ls_weighting_scheme sigma
_refine_ls_wR_factor_all 0.0456
_refine_ls_wR_factor_gt 0.0456
_cod_data_source_file lg3125.cif
_cod_data_source_block I
_cod_original_cell_volume 2332.43(11)
_cod_original_sg_symbol_H-M 'C 2/c'
_cod_database_code 2019241

loop_
_symmetry_equiv_pos_site_id
_symmetry_equiv_pos_as_xyz
1 x,y,z
2 -x,y,-z+1/2
3 -x,-y,-z
4 x,-y,z+1/2
5 x+1/2,y+1/2,z
6 -x+1/2,y+1/2,-z+1/2
7 -x+1/2,-y+1/2,-z
8 x+1/2,-y+1/2,z+1/2

loop_
_atom_site_type_symbol
_atom_site_label
_atom_site_fract_x
_atom_site_fract_y
_atom_site_fract_z
_atom_site_U_iso_or_equiv
_atom_site_adp_type
_atom_site_calc_flag
_atom_site_occupancy
_atom_site_symmetry_multiplicity
Mo Mo1 0.06994 0.78068 0.4208 0.019(4) Uiso d 1 8
Mo Mo2 0 1.12843 0.25 0.021(6) Uiso d 1 4
Mo Mo3 0.03781 1.32513 0.58135 0.017(4) Uiso d 1 8
O O1 0.04479 1.09807 0.50826 0.017(6) Uiso d 1 8
O O2 0.06299 1.03091 0.3253 0.017(6) Uiso d 1 8
O O3 0.11911 0.84968 0.51705 0.017(6) Uiso d 1 8
O O4 0.08813 0.55652 0.36322 0.017(6) Uiso d 1 8
O O5 -0.00374 0.81823 0.34532 0.017(6) Uiso d 1 8
O O6 0.01751 1.31676 0.17361 0.017(6) Uiso d 1 8
O O7 0.09277 1.35986 0.66444 0.017(6) Uiso d 1 8
O O8 0.03567 0.59697 0.49537 0.017(6) Uiso d 1 8
N N1 0.12152 0.18575 0.22281 0.033(13) Uiso d 1 8
C C1 0.26307 0.14532 0.39384 0.033(13) Uiso d 1 8
C C2 0.24566 0.34438 0.33774 0.033(13) Uiso d 1 8
C C3 0.19928 0.35795 0.28114 0.033(13) Uiso d 1 8
C C4 0.1701 0.17099 0.28134 0.033(13) Uiso d 1 8
C C5 0.18631 -0.02999 0.33601 0.033(13) Uiso d 1 8
C C6 0.23273 -0.04119 0.39103 0.033(13) Uiso d 1 8
C C7 0.31259 0.1295 0.45662 0.033(13) Uiso d 1 8
H H2 0.26863 0.49135 0.33794 0.0399 Uiso d 1 8
H H3 0.18577 0.51314 0.23749 0.0399 Uiso d 1 8
H H5 0.16295 -0.17512 0.33582 0.0399 Uiso d 1 8
H H6 0.24596 -0.1996 0.43251 0.0399 Uiso d 1 8
H H7A 0.32737 -0.04232 0.44905 0.0399 Uiso d 1 8
H H7B 0.33388 0.26714 0.43924 0.0399 Uiso d 1 8
H H7C 0.31518 0.14945 0.53412 0.0399 Uiso d 1 8
H H1A 0.10034 0.1058 0.25895 0.0399 Uiso d 1 8
H H1B 0.11094 0.3608 0.21092 0.0399 Uiso d 1 8
H H1C 0.11612 0.11191 0.15413 0.0399 Uiso d 1 8

loop_
_atom_type_symbol
_atom_type_scat_dispersion_real
_atom_type_scat_dispersion_imag
_atom_type_scat_source
C 0.0181 0.0091 'International Tables Vol C tables 4.2.6.8 and 6.1.1.1'
H 0.0000 0.0000 'International Tables Vol C tables 4.2.6.8 and 6.1.1.1'
Mo -0.0483 2.7339 'International Tables Vol C tables 4.2.6.8 and 6.1.1.1'
N 0.0311 0.0180 'International Tables Vol C tables 4.2.6.8 and 6.1.1.1'
O 0.0492 0.0322 'International Tables Vol C tables 4.2.6.8 and 6.1.1.1'

loop_
_geom_angle_atom_site_label_1
_geom_angle_atom_site_label_2
_geom_angle_atom_site_label_3
_geom_angle_site_symmetry_1
_geom_angle_site_symmetry_3
_geom_angle
_geom_angle_publ_flag
Mo2 Mo1 Mo3 . 3_576 72.62 ?
Mo2 Mo1 O1 . . 73.22 ?
Mo2 Mo1 O2 . . 31.19 ?
Mo2 Mo1 O3 . . 129.96 ?
Mo2 Mo1 O4 . . 108.4 ?
Mo2 Mo1 O5 . . 41.93 ?
Mo2 Mo1 O8 . . 112.51 ?
Mo3 Mo1 O1 3_576 . 71.02 ?
Mo3 Mo1 O2 3_576 . 103.69 ?
Mo3 Mo1 O3 3_576 . 130.59 ?
Mo3 Mo1 O4 3_576 . 109.14 ?
Mo3 Mo1 O5 3_576 . 32.13 ?
Mo3 Mo1 O8 3_576 . 40.12 ?
O1 Mo1 O2 . . 80.7 yes
O1 Mo1 O3 . . 75.76 yes
O1 Mo1 O4 . . 178.36 yes
O1 Mo1 O5 . . 75.28 yes
O1 Mo1 O8 . . 79.31 yes
O2 Mo1 O3 . . 105.86 yes
O2 Mo1 O4 . . 100.8 yes
O2 Mo1 O5 . . 72.99 yes
O2 Mo1 O8 . . 143.05 yes
O3 Mo1 O4 . . 103.12 yes
O3 Mo1 O5 . . 150.79 yes
O3 Mo1 O8 . . 98.9 yes
O4 Mo1 O5 . . 105.76 yes
O4 Mo1 O8 . . 99.75 yes
O5 Mo1 O8 . . 72.03 yes
Mo1 Mo2 Mo1 . 2_555 107.46 ?
Mo1 Mo2 O2 . . 30.84 ?
Mo1 Mo2 O2 . 2_555 121.59 ?
Mo1 Mo2 O5 . . 40 ?
Mo1 Mo2 O5 . 2_555 80.84 ?
Mo1 Mo2 O6 . . 125.44 ?
Mo1 Mo2 O6 . 2_555 98.78 ?
Mo1 Mo2 O2 2_555 . 121.59 ?
Mo1 Mo2 O2 2_555 2_555 30.84 ?
Mo1 Mo2 O5 2_555 . 80.84 ?
Mo1 Mo2 O5 2_555 2_555 40 ?
Mo1 Mo2 O6 2_555 . 98.78 ?
Mo1 Mo2 O6 2_555 2_555 125.44 ?
O2 Mo2 O2 . 2_555 147.13 yes
O2 Mo2 O5 . . 70.71 yes
O2 Mo2 O5 . 2_555 83.56 yes
O2 Mo2 O6 . . 94.85 yes
O2 Mo2 O6 . 2_555 105.42 yes
O2 Mo2 O5 2_555 . 83.56 yes
O2 Mo2 O5 2_555 2_555 70.71 yes
O2 Mo2 O6 2_555 . 105.42 yes
O2 Mo2 O6 2_555 2_555 94.85 yes
O5 Mo2 O5 . 2_555 77.13 yes
O5 Mo2 O6 . . 162.02 yes
O5 Mo2 O6 . 2_555 90.98 yes
O5 Mo2 O6 2_555 . 90.98 yes
O5 Mo2 O6 2_555 2_555 162.02 yes
O6 Mo2 O6 . 2_555 103.49 yes
Mo1 Mo3 Mo3 3_576 3_586 69.1 ?
Mo1 Mo3 O1 3_576 . 99.61 ?
Mo1 Mo3 O5 3_576 3_576 37.98 ?
Mo1 Mo3 O7 3_576 . 139.68 ?
Mo1 Mo3 O8 3_576 1_565 107.29 ?
Mo1 Mo3 O8 3_576 3_576 35.87 ?
Mo3 Mo3 O1 3_586 . 102.04 ?
Mo3 Mo3 O5 3_586 3_576 105.63 ?
Mo3 Mo3 O7 3_586 . 135.37 ?
Mo3 Mo3 O8 3_586 1_565 38.6 ?
Mo3 Mo3 O8 3_586 3_576 33.84 ?
O1 Mo3 O5 . 3_576 102.11 yes
O1 Mo3 O7 . . 103.29 yes
O1 Mo3 O8 . 1_565 101.23 yes
O1 Mo3 O8 . 3_576 98.33 yes
O5 Mo3 O7 3_576 . 104.18 yes
O5 Mo3 O8 3_576 1_565 141.01 yes
O5 Mo3 O8 3_576 3_576 73.62 yes
O7 Mo3 O8 . 1_565 100.26 yes
O7 Mo3 O8 . 3_576 158.2 yes
O8 Mo3 O8 1_565 3_576 72.44 yes
Mo1 O1 Mo3 . . 169.46 ?
Mo1 O2 Mo2 . . 117.97 ?
Mo1 O5 Mo2 . . 98.07 ?
Mo1 O5 Mo3 . 3_576 109.89 ?
Mo2 O5 Mo3 . 3_576 145.11 ?
Mo1 O8 Mo3 . 1_545 145.49 ?
Mo1 O8 Mo3 . 3_576 104.01 ?
Mo3 O8 Mo3 1_545 3_576 107.56 ?
C4 N1 H1A . . 110.97 ?
C4 N1 H1B . . 110.76 ?
C4 N1 H1C . . 110.91 ?
H1A N1 H1B . . 106.85 ?
H1A N1 H1C . . 110.8 ?
H1B N1 H1C . . 106.38 ?
C2 C1 C6 . . 118.17 ?
C2 C1 C7 . . 121.71 ?
C6 C1 C7 . . 120.12 ?
C1 C2 C3 . . 120.97 ?
C1 C2 H2 . . 119.68 ?
C3 C2 H2 . . 119.36 ?
C2 C3 C4 . . 119.21 ?
C2 C3 H3 . . 120.88 ?
C4 C3 H3 . . 119.91 ?
N1 C4 C3 . . 119.26 ?
N1 C4 C5 . . 119.42 ?
C3 C4 C5 . . 121.32 ?
C4 C5 C6 . . 118.59 ?
C4 C5 H5 . . 120.53 ?
C6 C5 H5 . . 120.88 ?
C1 C6 C5 . . 121.73 ?
C1 C6 H6 . . 119.11 ?
C5 C6 H6 . . 119.16 ?
C1 C7 H7A . . 111.12 ?
C1 C7 H7B . . 112.02 ?
C1 C7 H7C . . 110.21 ?
H7A C7 H7B . . 109.1 ?
H7A C7 H7C . . 106.92 ?
H7B C7 H7C . . 107.27 ?

loop_
_geom_bond_atom_site_label_1
_geom_bond_atom_site_label_2
_geom_bond_site_symmetry_2
_geom_bond_distance
_geom_bond_publ_flag
Mo1 O1 . 2.4449 yes
Mo1 O2 . 1.9349 yes
Mo1 O3 . 1.7278 yes
Mo1 O4 . 1.697 yes
Mo1 O5 . 2.1641 yes
Mo1 O8 . 1.9971 yes
Mo2 O2 . 1.9546 yes
Mo2 O2 2_555 1.9546 yes
Mo2 O5 . 2.2498 yes
Mo2 O5 2_555 2.2498 yes
Mo2 O6 . 1.7251 yes
Mo2 O6 2_555 1.7251 yes
Mo3 O1 . 1.7126 yes
Mo3 O5 3_576 1.8704 yes
Mo3 O6 4_585 2.5977 yes
Mo3 O7 . 1.7279 yes
Mo3 O8 1_565 1.9603 yes
Mo3 O8 3_576 2.1965 yes
N1 C4 . 1.45 ?
N1 H1A . 1.0442 ?
N1 H1B . 1.0407 ?
N1 H1C . 1.0327 ?
C1 C2 . 1.39 ?
C1 C6 . 1.3931 ?
C1 C7 . 1.4906 ?
C2 C3 . 1.3869 ?
C2 H2 . 1.0849 ?
C3 C4 . 1.3806 ?
C3 H3 . 1.0827 ?
C4 C5 . 1.3827 ?
C5 C6 . 1.3813 ?
C5 H5 . 1.0845 ?
C6 H6 . 1.0822 ?
C7 H7A . 1.0916 ?
C7 H7B . 1.0892 ?
C7 H7C . 1.0922 ?

loop_
_geom_hbond_atom_site_label_D
_geom_hbond_atom_site_label_H
_geom_hbond_atom_site_label_A
_geom_hbond_site_symmetry_A
_geom_hbond_distance_DH
_geom_hbond_distance_HA
_geom_hbond_distance_DA
_geom_hbond_angle_DHA
_geom_hbond_publ_flag
C7 H7A O3 7_556 1.09 2.33 3.364 158.2 yes
N1 H1A O2 1_545 1.04 1.74 2.771 168.4 yes
N1 H1B O7 4_574 1.04 1.74 2.764 167.3 yes
N1 H1C O3 4_564 1.03 2.00 2.927 147.7 yes

loop_
_geom_torsion_atom_site_label_1
_geom_torsion_atom_site_label_2
_geom_torsion_atom_site_label_3
_geom_torsion_atom_site_label_4
_geom_torsion_site_symmetry_1
_geom_torsion_site_symmetry_3
_geom_torsion_site_symmetry_4
_geom_torsion
_geom_torsion_publ_flag
O1 Mo1 O2 Mo2 . . . -72.88 no
O3 Mo1 O2 Mo2 . . . -145.09 no
O4 Mo1 O2 Mo2 . . . 107.80 no
O5 Mo1 O2 Mo2 . . . 4.46 no
O8 Mo1 O2 Mo2 . . . -14.91 no
O1 Mo1 O5 Mo2 . . . 81.14 no
O1 Mo1 O5 Mo3 . . 3_576 -77.66 no
O2 Mo1 O5 Mo2 . . . -3.45 no
O2 Mo1 O5 Mo3 . . 3_576 -162.25 no
O3 Mo1 O5 Mo2 . . . 88.74 no
O3 Mo1 O5 Mo3 . . 3_576 -70.05 no
O4 Mo1 O5 Mo2 . . . -100.18 no
O4 Mo1 O5 Mo3 . . 3_576 101.02 no
O8 Mo1 O5 Mo2 . . . 164.45 no
O8 Mo1 O5 Mo3 . . 3_576 5.65 no
O1 Mo1 O8 Mo3 . . 1_545 -131.06 no
O1 Mo1 O8 Mo3 . . 3_576 73.17 no
O2 Mo1 O8 Mo3 . . 1_545 170.58 no
O2 Mo1 O8 Mo3 . . 3_576 14.81 no
O3 Mo1 O8 Mo3 . . 1_545 -57.50 no
O3 Mo1 O8 Mo3 . . 3_576 146.74 no
O4 Mo1 O8 Mo3 . . 1_545 47.57 no
O4 Mo1 O8 Mo3 . . 3_576 -108.19 no
O5 Mo1 O8 Mo3 . . 1_545 151.10 no
O5 Mo1 O8 Mo3 . . 3_576 -4.66 no
O5 Mo2 O2 Mo1 . . . -4.34 no
O6 Mo2 O2 Mo1 . . . -173.36 no
O2 Mo2 O2 Mo1 2_555 . . -44.83 no
O5 Mo2 O2 Mo1 2_555 . . -82.92 no
O6 Mo2 O2 Mo1 2_555 . . 81.20 no
O2 Mo2 O5 Mo1 . . . 3.46 no
O2 Mo2 O5 Mo3 . . 3_576 146.98 no
O2 Mo2 O5 Mo1 2_555 . . 162.69 no
O5 Mo2 O5 Mo1 2_555 . . 91.06 no
O6 Mo2 O5 Mo1 2_555 . . -102.55 no
O1 Mo3 O8 Mo1 . 1_565 1_565 -60.03 no
O7 Mo3 O8 Mo1 . 1_565 1_565 45.88 no
O1 Mo3 O5 Mo1 . 3_576 3_576 -90.14 no
O7 Mo3 O5 Mo1 . 3_576 3_576 162.60 no
O1 Mo3 O8 Mo1 . 3_576 3_576 94.90 no
O7 Mo3 O8 Mo1 . 3_576 3_576 -92.64 no
C6 C1 C2 C3 . . . 0.53 no
C7 C1 C2 C3 . . . -178.79 no
C2 C1 C6 C5 . . . -1.28 no
C7 C1 C6 C5 . . . 178.05 no
C1 C2 C3 C4 . . . 0.41 no
C2 C3 C4 N1 . . . 179.51 no
C2 C3 C4 C5 . . . -0.65 no
N1 C4 C5 C6 . . . 179.77 no
C3 C4 C5 C6 . . . -0.07 no
C4 C5 C6 C1 . . . 1.06 no
